data_4125377
loop_
_publ_author_name
'Longobardi, Lauren E.'
'Zatsepin, Pavel'
'Korol, Roman'
'Liu, Lei'
'Grimme, Stefan'
'Stephan, Douglas W.'

_publ_section_title
;
 Reactions of Boron-Derived Radicals with Nucleophiles.
;
_journal_issue 1
_journal_name_full 'Journal of the American Chemical Society'
_journal_page_first 426
_journal_page_last 435
_journal_paper_doi 10.1021/jacs.6b11190
_journal_volume 139
_journal_year 2017
_chemical_formula_sum 'C44 H22 B F10 O2 P'
_chemical_formula_weight 814.39
_space_group_crystal_system triclinic
_space_group_IT_number 2
_space_group_name_Hall '-P 1'
_space_group_name_H-M_alt 'P -1'
_symmetry_space_group_name_Hall '-P 1'
_symmetry_space_group_name_H-M 'P -1'
_atom_sites_solution_hydrogens geom
_audit_creation_method SHELXL-2014/7
_cell_angle_alpha 100.016(3)
_cell_angle_beta 103.120(3)
_cell_angle_gamma 112.579(3)
_cell_formula_units_Z 2
_cell_length_a 11.5384(9)
_cell_length_b 12.4340(10)
_cell_length_c 14.3574(11)
_cell_measurement_reflns_used 6924
_cell_measurement_temperature 150(2)
_cell_measurement_theta_max 26.29
_cell_measurement_theta_min 2.49
_cell_volume 1772.5(3)
_computing_structure_refinement 'SHELXL-2014/7 (Sheldrick, 2014)'
_diffrn_ambient_temperature 150(2)
_diffrn_measured_fraction_theta_full 0.993
_diffrn_measured_fraction_theta_max 0.989
_diffrn_measurement_device_type kappa
_diffrn_radiation_type MoK\a
_diffrn_radiation_wavelength 0.71073
_diffrn_reflns_av_R_equivalents 0.0648
_diffrn_reflns_av_unetI/netI 0.0731
_diffrn_reflns_Laue_measured_fraction_full 0.993
_diffrn_reflns_Laue_measured_fraction_max 0.989
_diffrn_reflns_limit_h_max 15
_diffrn_reflns_limit_h_min -14
_diffrn_reflns_limit_k_max 16
_diffrn_reflns_limit_k_min -16
_diffrn_reflns_limit_l_max 17
_diffrn_reflns_limit_l_min -18
_diffrn_reflns_number 28943
_diffrn_reflns_point_group_measured_fraction_full 0.993
_diffrn_reflns_point_group_measured_fraction_max 0.989
_diffrn_reflns_theta_full 25.242
_diffrn_reflns_theta_max 27.580
_diffrn_reflns_theta_min 1.854
_exptl_absorpt_coefficient_mu 0.171
_exptl_absorpt_correction_type multi-scan
_exptl_absorpt_process_details sadabs
_exptl_crystal_colour orange
_exptl_crystal_density_diffrn 1.526
_exptl_crystal_description block
_exptl_crystal_F_000 824
_exptl_crystal_size_max 0.200
_exptl_crystal_size_mid 0.200
_exptl_crystal_size_min 0.100
_exptl_transmission_factor_max 0.7456
_exptl_transmission_factor_min 0.5497
_refine_diff_density_max 0.583
_refine_diff_density_min -0.511
_refine_diff_density_rms 0.090
_refine_ls_extinction_method none
_refine_ls_goodness_of_fit_ref 1.037
_refine_ls_hydrogen_treatment constr
_refine_ls_matrix_type full
_refine_ls_number_parameters 523
_refine_ls_number_reflns 8107
_refine_ls_number_restraints 0
_refine_ls_restrained_S_all 1.037
_refine_ls_R_factor_all 0.0977
_refine_ls_R_factor_gt 0.0569
_refine_ls_shift/su_max 0.000
_refine_ls_shift/su_mean 0.000
_refine_ls_structure_factor_coef Fsqd
_refine_ls_weighting_details 'w=1/[\s^2^(Fo^2^)+(0.0909P)^2^+0.0427P] where P=(Fo^2^+2Fc^2^)/3'
_refine_ls_weighting_scheme calc
_refine_ls_wR_factor_gt 0.1442
_refine_ls_wR_factor_ref 0.1712
_reflns_Friedel_coverage 0.000
_reflns_number_gt 5085
_reflns_number_total 8107
_reflns_threshold_expression 'I > 2\s(I)'
_cod_data_source_file 7b-LEL058_0m.cif
_cod_data_source_block LEL058_0m
_cod_depositor_comments 'Adding full bibliography for 4125374--4125385.cif.'
_cod_original_cell_volume 1772.5(2)
_cod_database_code 4125377
_shelx_shelxl_version_number 2014/7
_shelx_space_group_comment
;
The symmetry employed for this shelxl refinement is uniquely defined
by the following loop, which should always be used as a source of
symmetry information in preference to the above space-group names.
They are only intended as comments.
;
_shelx_estimated_absorpt_t_min 0.967
_shelx_estimated_absorpt_t_max 0.983

loop_
_space_group_symop_operation_xyz
'x, y, z'
'-x, -y, -z'

loop_
_atom_site_label
_atom_site_type_symbol
_atom_site_fract_x
_atom_site_fract_y
_atom_site_fract_z
_atom_site_U_iso_or_equiv
_atom_site_adp_type
_atom_site_occupancy
_atom_site_site_symmetry_order
_atom_site_calc_flag
_atom_site_refinement_flags_posn
_atom_site_refinement_flags_adp
P1 P 0.88436(6) 0.68375(5) 0.19932(4) 0.02757(17) Uani 1 1 d . .
F1 F 0.99329(14) 1.04814(13) 0.19541(12) 0.0467(4) Uani 1 1 d . .
O1 O 0.77239(15) 0.85778(13) 0.22870(11) 0.0268(4) Uani 1 1 d . .
O2 O 0.62922(15) 0.93865(14) 0.27102(12) 0.0291(4) Uani 1 1 d . .
F3 F 1.1991(2) 1.41403(17) 0.45328(14) 0.0794(6) Uani 1 1 d . .
C36 C 1.0902(3) 1.3098(3) 0.3996(2) 0.0527(8) Uani 1 1 d . .
C37 C 0.9729(3) 1.2855(3) 0.4180(2) 0.0535(8) Uani 1 1 d . .
C38 C 0.8613(3) 1.1787(2) 0.3607(2) 0.0407(6) Uani 1 1 d . .
C33 C 0.8620(2) 1.0922(2) 0.28583(17) 0.0293(5) Uani 1 1 d . .
C10 C 0.6940(2) 0.78983(19) 0.27461(16) 0.0250(5) Uani 1 1 d . .
C11 C 0.6873(2) 0.67914(19) 0.29022(16) 0.0255(5) Uani 1 1 d . .
C1 C 0.7650(2) 0.6213(2) 0.26055(17) 0.0276(5) Uani 1 1 d . .
C21 C 0.9539(2) 0.5784(2) 0.17465(19) 0.0323(5) Uani 1 1 d . .
C26 C 0.8938(3) 0.4820(2) 0.08650(19) 0.0362(6) Uani 1 1 d . .
H26A H 0.8190 0.4744 0.0364 0.043 Uiso 1 1 calc R U
C25 C 0.9437(3) 0.3981(2) 0.0727(2) 0.0445(7) Uani 1 1 d . .
H25A H 0.9016 0.3315 0.0135 0.053 Uiso 1 1 calc R U
C24 C 1.0534(3) 0.4099(3) 0.1435(3) 0.0535(8) Uani 1 1 d . .
H24A H 1.0880 0.3524 0.1327 0.064 Uiso 1 1 calc R U
C27 C 0.8063(2) 0.6944(2) 0.07954(18) 0.0305(5) Uani 1 1 d . .
C28 C 0.8680(3) 0.7906(2) 0.04424(18) 0.0338(6) Uani 1 1 d . .
H28A H 0.9510 0.8559 0.0850 0.041 Uiso 1 1 calc R U
C29 C 0.8078(3) 0.7911(3) -0.0512(2) 0.0410(6) Uani 1 1 d . .
H29A H 0.8494 0.8574 -0.0754 0.049 Uiso 1 1 calc R U
C30 C 0.6879(3) 0.6957(3) -0.1109(2) 0.0437(7) Uani 1 1 d . .
H30A H 0.6475 0.6959 -0.1763 0.052 Uiso 1 1 calc R U
C31 C 0.6267(3) 0.5999(3) -0.0755(2) 0.0477(7) Uani 1 1 d . .
H31A H 0.5443 0.5341 -0.1168 0.057 Uiso 1 1 calc R U
C32 C 0.6842(3) 0.5990(3) 0.0195(2) 0.0414(6) Uani 1 1 d . .
H32A H 0.6408 0.5337 0.0441 0.050 Uiso 1 1 calc R U
C2 C 0.7460(3) 0.5094(2) 0.27612(17) 0.0329(5) Uani 1 1 d . .
H2A H 0.7985 0.4719 0.2575 0.039 Uiso 1 1 calc R U
C3 C 0.6516(3) 0.4518(2) 0.31854(18) 0.0370(6) Uani 1 1 d . .
H3A H 0.6371 0.3737 0.3259 0.044 Uiso 1 1 calc R U
C4 C 0.5793(3) 0.5068(2) 0.34974(17) 0.0340(6) Uani 1 1 d . .
H4A H 0.5162 0.4660 0.3794 0.041 Uiso 1 1 calc R U
C12 C 0.5951(2) 0.6213(2) 0.33946(16) 0.0273(5) Uani 1 1 d . .
C9 C 0.6142(2) 0.8385(2) 0.30010(16) 0.0261(5) Uani 1 1 d . .
C14 C 0.5278(2) 0.7897(2) 0.35341(17) 0.0268(5) Uani 1 1 d . .
C8 C 0.4553(2) 0.8485(2) 0.38674(18) 0.0322(5) Uani 1 1 d . .
H8A H 0.4591 0.9199 0.3695 0.039 Uiso 1 1 calc R U
C7 C 0.3790(2) 0.8024(2) 0.44414(19) 0.0383(6) Uani 1 1 d . .
H7A H 0.3319 0.8429 0.4681 0.046 Uiso 1 1 calc R U
C6 C 0.3714(3) 0.6953(3) 0.4670(2) 0.0408(6) Uani 1 1 d . .
H6A H 0.3189 0.6636 0.5069 0.049 Uiso 1 1 calc R U
C5 C 0.4383(2) 0.6359(2) 0.43308(18) 0.0361(6) Uani 1 1 d . .
H5A H 0.4301 0.5628 0.4490 0.043 Uiso 1 1 calc R U
C13 C 0.5195(2) 0.6800(2) 0.37475(16) 0.0282(5) Uani 1 1 d . .
C39 C 0.6683(2) 0.9469(2) 0.10376(17) 0.0276(5) Uani 1 1 d . .
C40 C 0.7110(2) 1.0301(2) 0.05162(19) 0.0337(6) Uani 1 1 d . .
F6 F 0.81828(16) 1.13916(13) 0.09848(11) 0.0494(4) Uani 1 1 d . .
C41 C 0.6508(3) 1.0116(2) -0.04828(19) 0.0371(6) Uani 1 1 d . .
F7 F 0.69756(17) 1.09773(15) -0.09306(12) 0.0528(4) Uani 1 1 d . .
C42 C 0.5393(3) 0.9047(2) -0.10219(19) 0.0374(6) Uani 1 1 d . .
C43 C 0.4915(2) 0.8191(2) -0.05407(19) 0.0362(6) Uani 1 1 d . .
F9 F 0.38240(16) 0.71384(14) -0.10516(12) 0.0540(4) Uani 1 1 d . .
C44 C 0.5556(2) 0.8406(2) 0.04499(18) 0.0319(5) Uani 1 1 d . .
F8 F 0.47997(17) 0.88404(16) -0.19908(11) 0.0536(4) Uani 1 1 d . .
F5 F 0.74982(18) 1.16450(14) 0.38254(13) 0.0608(5) Uani 1 1 d . .
F4 F 0.9662(2) 1.36448(17) 0.49098(15) 0.0886(7) Uani 1 1 d . .
C35 C 1.0963(3) 1.2286(2) 0.3254(2) 0.0429(7) Uani 1 1 d . .
C34 C 0.9829(2) 1.1233(2) 0.27089(19) 0.0340(6) Uani 1 1 d . .
F2 F 1.21088(16) 1.25423(15) 0.30461(14) 0.0608(5) Uani 1 1 d . .
C15 C 1.0229(2) 0.8240(2) 0.27916(17) 0.0286(5) Uani 1 1 d . .
C16 C 1.1315(2) 0.8760(2) 0.24736(19) 0.0347(6) Uani 1 1 d . .
H16A H 1.1316 0.8379 0.1840 0.042 Uiso 1 1 calc R U
C17 C 1.2398(2) 0.9837(2) 0.3083(2) 0.0396(6) Uani 1 1 d . .
H17A H 1.3130 1.0204 0.2860 0.048 Uiso 1 1 calc R U
C18 C 1.2408(3) 1.0371(2) 0.4014(2) 0.0425(6) Uani 1 1 d . .
H18A H 1.3144 1.1113 0.4426 0.051 Uiso 1 1 calc R U
C19 C 1.1357(3) 0.9835(2) 0.4350(2) 0.0421(6) Uani 1 1 d . .
H19A H 1.1385 1.0196 0.5000 0.051 Uiso 1 1 calc R U
C20 C 1.0254(2) 0.8766(2) 0.37387(18) 0.0341(6) Uani 1 1 d . .
H20A H 0.9526 0.8401 0.3967 0.041 Uiso 1 1 calc R U
C22 C 1.0638(3) 0.5884(3) 0.2462(2) 0.0511(8) Uani 1 1 d . .
H22A H 1.1050 0.6532 0.3066 0.061 Uiso 1 1 calc R U
C23 C 1.1132(3) 0.5046(3) 0.2299(3) 0.0636(9) Uani 1 1 d . .
H23A H 1.1892 0.5125 0.2789 0.076 Uiso 1 1 calc R U
B1 B 0.7344(3) 0.9611(2) 0.2221(2) 0.0269(6) Uani 1 1 d . .
F10 F 0.50317(14) 0.75032(12) 0.08516(11) 0.0414(4) Uani 1 1 d . .

loop_
_atom_site_aniso_label
_atom_site_aniso_U_11
_atom_site_aniso_U_22
_atom_site_aniso_U_33
_atom_site_aniso_U_23
_atom_site_aniso_U_13
_atom_site_aniso_U_12
P1 0.0244(3) 0.0243(3) 0.0244(3) -0.0023(2) 0.0040(2) 0.0073(3)
F1 0.0360(9) 0.0336(8) 0.0657(11) 0.0052(7) 0.0284(8) 0.0080(7)
O1 0.0242(8) 0.0221(8) 0.0298(9) 0.0056(7) 0.0116(7) 0.0050(7)
O2 0.0292(9) 0.0259(8) 0.0344(10) 0.0094(7) 0.0157(8) 0.0111(7)
F3 0.0630(12) 0.0517(11) 0.0506(11) -0.0087(9) -0.0026(10) -0.0261(9)
C36 0.0482(18) 0.0352(16) 0.0342(16) -0.0003(12) 0.0028(14) -0.0119(13)
C37 0.065(2) 0.0354(16) 0.0331(16) -0.0074(12) 0.0199(15) -0.0004(14)
C38 0.0421(16) 0.0341(14) 0.0354(15) 0.0039(11) 0.0181(13) 0.0059(12)
C33 0.0309(13) 0.0248(12) 0.0256(13) 0.0063(9) 0.0103(10) 0.0054(10)
C10 0.0207(11) 0.0222(11) 0.0221(12) 0.0007(9) 0.0053(9) 0.0026(9)
C11 0.0211(11) 0.0215(11) 0.0200(12) -0.0001(9) 0.0000(9) 0.0017(9)
C1 0.0287(12) 0.0233(12) 0.0198(12) -0.0011(9) 0.0006(10) 0.0076(10)
C21 0.0280(13) 0.0282(13) 0.0350(14) 0.0012(10) 0.0092(11) 0.0107(11)
C26 0.0402(15) 0.0303(13) 0.0311(14) 0.0034(10) 0.0123(12) 0.0105(12)
C25 0.064(2) 0.0297(14) 0.0433(17) 0.0049(12) 0.0269(15) 0.0219(14)
C24 0.058(2) 0.0377(17) 0.071(2) 0.0095(15) 0.0267(18) 0.0271(15)
C27 0.0273(12) 0.0332(13) 0.0259(13) -0.0021(10) 0.0076(10) 0.0133(11)
C28 0.0327(13) 0.0330(14) 0.0269(13) -0.0019(10) 0.0074(11) 0.0114(11)
C29 0.0469(17) 0.0477(17) 0.0363(15) 0.0101(12) 0.0184(13) 0.0269(14)
C30 0.0362(15) 0.0668(19) 0.0276(14) 0.0053(13) 0.0099(12) 0.0262(15)
C31 0.0247(13) 0.070(2) 0.0293(15) 0.0019(13) 0.0035(11) 0.0097(14)
C32 0.0266(13) 0.0506(17) 0.0343(15) 0.0049(12) 0.0108(12) 0.0069(12)
C2 0.0381(14) 0.0261(12) 0.0257(13) 0.0011(10) 0.0049(11) 0.0110(11)
C3 0.0506(16) 0.0254(13) 0.0269(14) 0.0053(10) 0.0063(12) 0.0132(12)
C4 0.0364(14) 0.0285(13) 0.0220(12) 0.0051(10) 0.0038(11) 0.0032(11)
C12 0.0241(12) 0.0272(12) 0.0183(11) 0.0024(9) 0.0010(9) 0.0042(10)
C9 0.0237(12) 0.0248(12) 0.0218(12) 0.0028(9) 0.0055(9) 0.0055(10)
C14 0.0221(11) 0.0282(12) 0.0208(12) 0.0020(9) 0.0051(9) 0.0051(10)
C8 0.0274(13) 0.0356(14) 0.0285(13) 0.0051(10) 0.0096(11) 0.0103(11)
C7 0.0303(14) 0.0461(16) 0.0343(15) 0.0056(12) 0.0132(12) 0.0137(12)
C6 0.0345(15) 0.0522(17) 0.0335(15) 0.0153(13) 0.0182(12) 0.0118(13)
C5 0.0340(14) 0.0380(14) 0.0296(14) 0.0117(11) 0.0096(11) 0.0087(12)
C13 0.0223(11) 0.0297(12) 0.0187(12) 0.0028(9) 0.0023(9) 0.0019(10)
C39 0.0262(12) 0.0234(12) 0.0288(13) 0.0023(9) 0.0096(10) 0.0084(10)
C40 0.0330(14) 0.0261(13) 0.0338(14) 0.0027(10) 0.0118(11) 0.0068(11)
F6 0.0517(10) 0.0321(8) 0.0394(9) 0.0122(7) 0.0077(8) -0.0035(7)
C41 0.0441(16) 0.0389(15) 0.0339(15) 0.0131(12) 0.0181(13) 0.0197(13)
F7 0.0673(12) 0.0497(10) 0.0374(9) 0.0207(8) 0.0184(9) 0.0174(9)
C42 0.0399(15) 0.0448(16) 0.0250(14) 0.0024(11) 0.0068(11) 0.0215(13)
C43 0.0302(13) 0.0343(14) 0.0345(15) -0.0001(11) 0.0067(11) 0.0110(12)
F9 0.0399(9) 0.0435(10) 0.0420(10) -0.0044(7) -0.0043(8) -0.0014(8)
C44 0.0304(13) 0.0286(13) 0.0320(14) 0.0053(10) 0.0102(11) 0.0097(11)
F8 0.0638(11) 0.0628(11) 0.0272(9) 0.0066(8) 0.0036(8) 0.0298(10)
F5 0.0602(11) 0.0426(10) 0.0641(12) -0.0100(8) 0.0376(10) 0.0083(8)
F4 0.1057(17) 0.0476(11) 0.0628(13) -0.0277(9) 0.0401(12) -0.0049(11)
C35 0.0299(14) 0.0395(16) 0.0452(17) 0.0161(13) 0.0103(13) 0.0005(12)
C34 0.0328(14) 0.0273(13) 0.0345(14) 0.0065(10) 0.0111(11) 0.0069(11)
F2 0.0310(9) 0.0554(11) 0.0734(13) 0.0177(9) 0.0146(9) -0.0019(8)
C15 0.0247(12) 0.0268(12) 0.0264(13) -0.0012(9) 0.0030(10) 0.0101(10)
C16 0.0272(13) 0.0330(14) 0.0332(14) -0.0014(11) 0.0047(11) 0.0100(11)
C17 0.0234(13) 0.0362(15) 0.0447(16) 0.0056(12) 0.0036(11) 0.0053(11)
C18 0.0319(14) 0.0332(14) 0.0402(16) -0.0026(12) -0.0062(12) 0.0077(12)
C19 0.0351(15) 0.0379(15) 0.0332(15) -0.0105(11) -0.0012(12) 0.0116(12)
C20 0.0301(13) 0.0350(14) 0.0282(13) -0.0014(10) 0.0046(11) 0.0123(11)
C22 0.0400(16) 0.0420(17) 0.0537(19) -0.0090(13) -0.0049(14) 0.0215(14)
C23 0.0436(18) 0.053(2) 0.083(3) 0.0014(18) -0.0002(17) 0.0299(17)
B1 0.0241(13) 0.0243(13) 0.0264(14) 0.0028(10) 0.0099(11) 0.0058(11)
F10 0.0345(8) 0.0290(8) 0.0388(9) 0.0060(6) 0.0049(7) -0.0025(6)

loop_
_atom_type_symbol
_atom_type_description
_atom_type_scat_dispersion_real
_atom_type_scat_dispersion_imag
_atom_type_scat_source
C C 0.0033 0.0016 'International Tables Vol C Tables 4.2.6.8 and 6.1.1.4'
O O 0.0106 0.0060 'International Tables Vol C Tables 4.2.6.8 and 6.1.1.4'
B B 0.0013 0.0007 'International Tables Vol C Tables 4.2.6.8 and 6.1.1.4'
P P 0.1023 0.0942 'International Tables Vol C Tables 4.2.6.8 and 6.1.1.4'
F F 0.0171 0.0103 'International Tables Vol C Tables 4.2.6.8 and 6.1.1.4'
H H 0.0000 0.0000 'International Tables Vol C Tables 4.2.6.8 and 6.1.1.4'

loop_
_geom_angle_atom_site_label_1
_geom_angle_atom_site_label_2
_geom_angle_atom_site_label_3
_geom_angle
C1 P1 C15 112.13(10)
C1 P1 C27 111.36(11)
C15 P1 C27 113.66(11)
C1 P1 C21 107.41(11)
C15 P1 C21 105.23(11)
C27 P1 C21 106.48(11)
C10 O1 B1 105.86(16)
C9 O2 B1 106.40(16)
F3 C36 C37 120.3(3)
F3 C36 C35 120.0(3)
C37 C36 C35 119.8(3)
F4 C37 C36 120.2(3)
F4 C37 C38 120.5(3)
C36 C37 C38 119.4(2)
F5 C38 C33 121.6(2)
F5 C38 C37 115.0(2)
C33 C38 C37 123.4(2)
C34 C33 C38 114.0(2)
C34 C33 B1 121.5(2)
C38 C33 B1 124.5(2)
O1 C10 C9 111.31(19)
O1 C10 C11 126.07(19)
C9 C10 C11 122.5(2)
C10 C11 C1 124.6(2)
C10 C11 C12 116.62(19)
C1 C11 C12 118.7(2)
C2 C1 C11 119.6(2)
C2 C1 P1 116.93(17)
C11 C1 P1 123.41(17)
C22 C21 C26 119.2(2)
C22 C21 P1 119.85(19)
C26 C21 P1 120.8(2)
C25 C26 C21 119.6(3)
C25 C26 H26A 120.2
C21 C26 H26A 120.2
C24 C25 C26 120.6(3)
C24 C25 H25A 119.7
C26 C25 H25A 119.7
C25 C24 C23 120.0(3)
C25 C24 H24A 120.0
C23 C24 H24A 120.0
C28 C27 C32 119.9(2)
C28 C27 P1 121.66(19)
C32 C27 P1 118.3(2)
C27 C28 C29 119.6(2)
C27 C28 H28A 120.2
C29 C28 H28A 120.2
C30 C29 C28 120.3(3)
C30 C29 H29A 119.8
C28 C29 H29A 119.8
C31 C30 C29 119.9(3)
C31 C30 H30A 120.0
C29 C30 H30A 120.0
C32 C31 C30 120.4(3)
C32 C31 H31A 119.8
C30 C31 H31A 119.8
C31 C32 C27 119.8(3)
C31 C32 H32A 120.1
C27 C32 H32A 120.1
C3 C2 C1 120.9(2)
C3 C2 H2A 119.6
C1 C2 H2A 119.6
C4 C3 C2 120.4(2)
C4 C3 H3A 119.8
C2 C3 H3A 119.8
C3 C4 C12 122.3(2)
C3 C4 H4A 118.9
C12 C4 H4A 118.9
C4 C12 C11 117.9(2)
C4 C12 C13 121.8(2)
C11 C12 C13 120.3(2)
O2 C9 C10 112.67(18)
O2 C9 C14 124.17(19)
C10 C9 C14 123.1(2)
C9 C14 C8 121.8(2)
C9 C14 C13 117.1(2)
C8 C14 C13 121.1(2)
C7 C8 C14 120.0(2)
C7 C8 H8A 120.0
C14 C8 H8A 120.0
C8 C7 C6 119.5(2)
C8 C7 H7A 120.3
C6 C7 H7A 120.3
C5 C6 C7 121.1(2)
C5 C6 H6A 119.5
C7 C6 H6A 119.5
C6 C5 C13 121.8(2)
C6 C5 H5A 119.1
C13 C5 H5A 119.1
C5 C13 C14 116.4(2)
C5 C13 C12 123.6(2)
C14 C13 C12 120.00(19)
C40 C39 C44 113.1(2)
C40 C39 B1 127.7(2)
C44 C39 B1 119.3(2)
F6 C40 C41 115.0(2)
F6 C40 C39 120.4(2)
C41 C40 C39 124.5(2)
F7 C41 C42 119.5(2)
F7 C41 C40 120.9(2)
C42 C41 C40 119.6(2)
F8 C42 C43 120.7(2)
F8 C42 C41 120.8(2)
C43 C42 C41 118.5(2)
F9 C43 C44 120.4(2)
F9 C43 C42 119.6(2)
C44 C43 C42 120.0(2)
F10 C44 C43 115.7(2)
F10 C44 C39 119.9(2)
C43 C44 C39 124.4(2)
F2 C35 C36 120.0(3)
F2 C35 C34 121.3(3)
C36 C35 C34 118.7(2)
F1 C34 C33 119.0(2)
F1 C34 C35 116.3(2)
C33 C34 C35 124.7(2)
C20 C15 C16 120.0(2)
C20 C15 P1 120.76(18)
C16 C15 P1 119.12(17)
C17 C16 C15 120.0(2)
C17 C16 H16A 120.0
C15 C16 H16A 120.0
C18 C17 C16 119.9(2)
C18 C17 H17A 120.1
C16 C17 H17A 120.1
C19 C18 C17 120.5(2)
C19 C18 H18A 119.8
C17 C18 H18A 119.8
C18 C19 C20 120.2(2)
C18 C19 H19A 119.9
C20 C19 H19A 119.9
C15 C20 C19 119.4(2)
C15 C20 H20A 120.3
C19 C20 H20A 120.3
C23 C22 C21 120.1(3)
C23 C22 H22A 119.9
C21 C22 H22A 119.9
C24 C23 C22 120.4(3)
C24 C23 H23A 119.8
C22 C23 H23A 119.8
O2 B1 O1 103.74(17)
O2 B1 C33 109.51(18)
O1 B1 C33 110.09(19)
O2 B1 C39 108.69(18)
O1 B1 C39 108.85(17)
C33 B1 C39 115.32(19)

loop_
_geom_bond_atom_site_label_1
_geom_bond_atom_site_label_2
_geom_bond_distance
P1 C1 1.800(2)
P1 C15 1.801(2)
P1 C27 1.804(3)
P1 C21 1.805(2)
F1 C34 1.362(3)
O1 C10 1.358(2)
O1 B1 1.519(3)
O2 C9 1.343(3)
O2 B1 1.497(3)
F3 C36 1.347(3)
C36 C37 1.366(4)
C36 C35 1.370(4)
C37 F4 1.344(3)
C37 C38 1.388(4)
C38 F5 1.346(3)
C38 C33 1.386(3)
C33 C34 1.375(3)
C33 B1 1.640(4)
C10 C9 1.361(3)
C10 C11 1.409(3)
C11 C1 1.436(3)
C11 C12 1.442(3)
C1 C2 1.389(3)
C21 C22 1.386(4)
C21 C26 1.398(3)
C26 C25 1.378(3)
C26 H26A 0.9500
C25 C24 1.371(4)
C25 H25A 0.9500
C24 C23 1.372(5)
C24 H24A 0.9500
C27 C28 1.384(3)
C27 C32 1.394(3)
C28 C29 1.390(4)
C28 H28A 0.9500
C29 C30 1.380(4)
C29 H29A 0.9500
C30 C31 1.380(4)
C30 H30A 0.9500
C31 C32 1.379(4)
C31 H31A 0.9500
C32 H32A 0.9500
C2 C3 1.387(3)
C2 H2A 0.9500
C3 C4 1.365(3)
C3 H3A 0.9500
C4 C12 1.404(3)
C4 H4A 0.9500
C12 C13 1.453(3)
C9 C14 1.411(3)
C14 C8 1.412(3)
C14 C13 1.422(3)
C8 C7 1.374(3)
C8 H8A 0.9500
C7 C6 1.402(4)
C7 H7A 0.9500
C6 C5 1.364(4)
C6 H6A 0.9500
C5 C13 1.415(3)
C5 H5A 0.9500
C39 C40 1.385(3)
C39 C44 1.394(3)
C39 B1 1.644(4)
C40 F6 1.356(3)
C40 C41 1.379(4)
C41 F7 1.343(3)
C41 C42 1.377(4)
C42 F8 1.333(3)
C42 C43 1.376(4)
C43 F9 1.348(3)
C43 C44 1.371(4)
C44 F10 1.350(3)
C35 F2 1.352(3)
C35 C34 1.379(4)
C15 C20 1.391(3)
C15 C16 1.392(3)
C16 C17 1.390(3)
C16 H16A 0.9500
C17 C18 1.381(4)
C17 H17A 0.9500
C18 C19 1.380(4)
C18 H18A 0.9500
C19 C20 1.395(3)
C19 H19A 0.9500
C20 H20A 0.9500
C22 C23 1.378(4)
C22 H22A 0.9500
C23 H23A 0.9500

loop_
_geom_torsion_atom_site_label_1
_geom_torsion_atom_site_label_2
_geom_torsion_atom_site_label_3
_geom_torsion_atom_site_label_4
_geom_torsion
F3 C36 C37 F4 -1.2(5)
C35 C36 C37 F4 179.7(3)
F3 C36 C37 C38 178.9(3)
C35 C36 C37 C38 -0.2(5)
F4 C37 C38 F5 1.9(4)
C36 C37 C38 F5 -178.2(3)
F4 C37 C38 C33 -178.5(3)
C36 C37 C38 C33 1.4(5)
F5 C38 C33 C34 177.7(2)
C37 C38 C33 C34 -1.9(4)
F5 C38 C33 B1 -4.7(4)
C37 C38 C33 B1 175.7(3)
B1 O1 C10 C9 -1.6(2)
B1 O1 C10 C11 175.0(2)
O1 C10 C11 C1 0.8(4)
C9 C10 C11 C1 177.0(2)
O1 C10 C11 C12 -179.0(2)
C9 C10 C11 C12 -2.9(3)
C10 C11 C1 C2 -177.3(2)
C12 C11 C1 C2 2.5(3)
C10 C11 C1 P1 0.5(3)
C12 C11 C1 P1 -179.58(16)
C15 P1 C1 C2 -116.05(19)
C27 P1 C1 C2 115.31(19)
C21 P1 C1 C2 -0.9(2)
C15 P1 C1 C11 66.0(2)
C27 P1 C1 C11 -62.6(2)
C21 P1 C1 C11 -178.85(19)
C1 P1 C21 C22 -88.3(2)
C15 P1 C21 C22 31.4(2)
C27 P1 C21 C22 152.3(2)
C1 P1 C21 C26 87.9(2)
C15 P1 C21 C26 -152.4(2)
C27 P1 C21 C26 -31.4(2)
C22 C21 C26 C25 0.7(4)
P1 C21 C26 C25 -175.55(18)
C21 C26 C25 C24 -1.5(4)
C26 C25 C24 C23 1.2(5)
C1 P1 C27 C28 143.42(18)
C15 P1 C27 C28 15.6(2)
C21 P1 C27 C28 -99.8(2)
C1 P1 C27 C32 -40.3(2)
C15 P1 C27 C32 -168.16(18)
C21 P1 C27 C32 76.4(2)
C32 C27 C28 C29 -0.3(3)
P1 C27 C28 C29 175.92(17)
C27 C28 C29 C30 -0.7(3)
C28 C29 C30 C31 0.7(4)
C29 C30 C31 C32 0.3(4)
C30 C31 C32 C27 -1.3(4)
C28 C27 C32 C31 1.3(4)
P1 C27 C32 C31 -175.1(2)
C11 C1 C2 C3 1.0(3)
P1 C1 C2 C3 -176.98(19)
C1 C2 C3 C4 -2.8(4)
C2 C3 C4 C12 0.9(4)
C3 C4 C12 C11 2.7(3)
C3 C4 C12 C13 -178.8(2)
C10 C11 C12 C4 175.6(2)
C1 C11 C12 C4 -4.3(3)
C10 C11 C12 C13 -3.0(3)
C1 C11 C12 C13 177.1(2)
B1 O2 C9 C10 -1.4(3)
B1 O2 C9 C14 177.1(2)
O1 C10 C9 O2 2.0(3)
C11 C10 C9 O2 -174.7(2)
O1 C10 C9 C14 -176.6(2)
C11 C10 C9 C14 6.7(4)
O2 C9 C14 C8 -4.3(4)
C10 C9 C14 C8 174.1(2)
O2 C9 C14 C13 177.4(2)
C10 C9 C14 C13 -4.2(3)
C9 C14 C8 C7 -175.6(2)
C13 C14 C8 C7 2.6(4)
C14 C8 C7 C6 -1.6(4)
C8 C7 C6 C5 -0.1(4)
C7 C6 C5 C13 0.9(4)
C6 C5 C13 C14 0.0(4)
C6 C5 C13 C12 178.3(2)
C9 C14 C13 C5 176.6(2)
C8 C14 C13 C5 -1.8(3)
C9 C14 C13 C12 -1.7(3)
C8 C14 C13 C12 179.9(2)
C4 C12 C13 C5 8.6(4)
C11 C12 C13 C5 -172.9(2)
C4 C12 C13 C14 -173.2(2)
C11 C12 C13 C14 5.3(3)
C44 C39 C40 F6 178.9(2)
B1 C39 C40 F6 -1.0(4)
C44 C39 C40 C41 -0.5(3)
B1 C39 C40 C41 179.5(2)
F6 C40 C41 F7 -0.4(3)
C39 C40 C41 F7 179.1(2)
F6 C40 C41 C42 -178.6(2)
C39 C40 C41 C42 0.8(4)
F7 C41 C42 F8 2.3(4)
C40 C41 C42 F8 -179.4(2)
F7 C41 C42 C43 -178.5(2)
C40 C41 C42 C43 -0.1(4)
F8 C42 C43 F9 -0.9(4)
C41 C42 C43 F9 179.9(2)
F8 C42 C43 C44 178.5(2)
C41 C42 C43 C44 -0.7(4)
F9 C43 C44 F10 0.8(3)
C42 C43 C44 F10 -178.5(2)
F9 C43 C44 C39 -179.6(2)
C42 C43 C44 C39 1.1(4)
C40 C39 C44 F10 179.17(19)
B1 C39 C44 F10 -0.9(3)
C40 C39 C44 C43 -0.4(3)
B1 C39 C44 C43 179.5(2)
F3 C36 C35 F2 -1.4(4)
C37 C36 C35 F2 177.6(3)
F3 C36 C35 C34 -179.3(3)
C37 C36 C35 C34 -0.2(5)
C38 C33 C34 F1 -176.4(2)
B1 C33 C34 F1 6.0(4)
C38 C33 C34 C35 1.5(4)
B1 C33 C34 C35 -176.2(2)
F2 C35 C34 F1 -0.4(4)
C36 C35 C34 F1 177.4(2)
F2 C35 C34 C33 -178.3(2)
C36 C35 C34 C33 -0.5(4)
C1 P1 C15 C20 -4.1(2)
C27 P1 C15 C20 123.3(2)
C21 P1 C15 C20 -120.6(2)
C1 P1 C15 C16 172.15(18)
C27 P1 C15 C16 -60.4(2)
C21 P1 C15 C16 55.7(2)
C20 C15 C16 C17 -3.1(4)
P1 C15 C16 C17 -179.41(19)
C15 C16 C17 C18 1.7(4)
C16 C17 C18 C19 0.9(4)
C17 C18 C19 C20 -2.0(4)
C16 C15 C20 C19 2.0(4)
P1 C15 C20 C19 178.22(19)
C18 C19 C20 C15 0.6(4)
C26 C21 C22 C23 0.4(4)
P1 C21 C22 C23 176.7(2)
C25 C24 C23 C22 0.0(5)
C21 C22 C23 C24 -0.8(5)
C9 O2 B1 O1 0.4(2)
C9 O2 B1 C33 -117.1(2)
C9 O2 B1 C39 116.13(19)
C10 O1 B1 O2 0.7(2)
C10 O1 B1 C33 117.79(19)
C10 O1 B1 C39 -114.91(19)
C34 C33 B1 O2 165.5(2)
C38 C33 B1 O2 -11.9(3)
C34 C33 B1 O1 52.1(3)
C38 C33 B1 O1 -125.4(3)
C34 C33 B1 C39 -71.6(3)
C38 C33 B1 C39 111.0(3)
C40 C39 B1 O2 126.3(2)
C44 C39 B1 O2 -53.7(3)
C40 C39 B1 O1 -121.3(2)
C44 C39 B1 O1 58.7(3)
C40 C39 B1 C33 2.9(3)
C44 C39 B1 C33 -177.0(2)
